data_7024398
loop_
_publ_author_name
'Khalaf, Majid S.'
'Oakley, Sarah H.'
'Coles, Martyn P.'
'Hitchcock, Peter B.'

_publ_section_title
;
 Coordination of neutral, methylene bridged bis-guanidyls at palladium.
;
_journal_issue 6
_journal_name_full 'Dalton transactions (Cambridge, England : 2003)'
_journal_page_first 1635
_journal_page_last 1642
_journal_paper_doi 10.1039/b916520g
_journal_volume 39
_journal_year 2010
_chemical_compound_source 'synthesis as described'
_chemical_formula_moiety 'C11 H18 N6'
_chemical_formula_sum 'C11 H18 N6'
_chemical_formula_weight 234.31
_chemical_name_systematic
;
?
;
_space_group_IT_number 2
_symmetry_cell_setting triclinic
_symmetry_Int_Tables_number 2
_symmetry_space_group_name_Hall '-P 1'
_symmetry_space_group_name_H-M 'P -1'
_atom_sites_solution_hydrogens geom
_atom_sites_solution_primary direct
_atom_sites_solution_secondary difmap
_audit_conform_dict_location ftp://ftp.iucr.org/pub/cif_core.dic
_audit_conform_dict_name cif_core.dic
_audit_conform_dict_version 2.3
_audit_creation_date 2008-01-10T15:49:03-00:00
_audit_creation_method 'WinGX routine CIF_UPDATE'
_cell_angle_alpha 75.157(2)
_cell_angle_beta 83.025(3)
_cell_angle_gamma 84.728(3)
_cell_formula_units_Z 2
_cell_length_a 5.4850(2)
_cell_length_b 10.3589(5)
_cell_length_c 10.7342(5)
_cell_measurement_reflns_used 5915
_cell_measurement_temperature 173(2)
_cell_measurement_theta_max 26.022
_cell_measurement_theta_min 3.395
_cell_measurement_wavelength 0.71073
_cell_volume 584.01(5)
_computing_cell_refinement 'HKL Scalepack (Otwinowski & Minor 1997)'
_computing_data_collection 'Collect (Nonius BV, 1997-2000)'
_computing_data_reduction 'HKL Denzo and Scalepack (Otwinowski & Minor 1997)'
_computing_molecular_graphics 'Ortep-3 for Windows (Farrugia, 1997)'
_computing_publication_material 'WinGX publication routines (Farrugia, 1999)'
_computing_structure_refinement 'SHELXL-97 (Sheldrick, 1997)'
_computing_structure_solution 'SHELXS-86 (Sheldrick, 1986)'
_diffrn_ambient_temperature 173(2)
_diffrn_detector 'CCD plate'
_diffrn_detector_area_resol_mean 9
_diffrn_measured_fraction_theta_full 0.969
_diffrn_measured_fraction_theta_max 0.969
_diffrn_measurement_device '95mm CCD camera on \k-goniostat'
_diffrn_measurement_device_type KappaCCD
_diffrn_measurement_method 'CCD rotation images, thick slices'
_diffrn_orient_matrix_type 'by Nonius Collect from scalepack cell'
_diffrn_orient_matrix_UB_11 -0.19515E-1
_diffrn_orient_matrix_UB_12 -0.80073E-2
_diffrn_orient_matrix_UB_13 0.954709E-1
_diffrn_orient_matrix_UB_21 0.182885
_diffrn_orient_matrix_UB_22 -0.35931E-2
_diffrn_orient_matrix_UB_23 -0.3286E-3
_diffrn_orient_matrix_UB_31 -0.66792E-2
_diffrn_orient_matrix_UB_32 0.996832E-1
_diffrn_orient_matrix_UB_33 -0.164509E-1
_diffrn_radiation_monochromator graphite
_diffrn_radiation_probe x-ray
_diffrn_radiation_type MoK\a
_diffrn_radiation_wavelength 0.71073
_diffrn_reflns_av_R_equivalents 0.0729
_diffrn_reflns_av_unetI/netI 0.049
_diffrn_reflns_limit_h_max 6
_diffrn_reflns_limit_h_min -6
_diffrn_reflns_limit_k_max 12
_diffrn_reflns_limit_k_min -12
_diffrn_reflns_limit_l_max 13
_diffrn_reflns_limit_l_min -13
_diffrn_reflns_number 8249
_diffrn_reflns_theta_full 25.89
_diffrn_reflns_theta_max 25.89
_diffrn_reflns_theta_min 3.75
_diffrn_source 'Enraf Nonius FR590'
_exptl_absorpt_coefficient_mu 0.087
_exptl_absorpt_correction_type none
_exptl_crystal_colour Colourless
_exptl_crystal_density_diffrn 1.332
_exptl_crystal_density_method 'not measured'
_exptl_crystal_description prism
_exptl_crystal_F_000 252
_exptl_crystal_size_max 0.3
_exptl_crystal_size_mid 0.3
_exptl_crystal_size_min 0.15
_refine_diff_density_max 0.197
_refine_diff_density_min -0.21
_refine_diff_density_rms 0.041
_refine_ls_extinction_method none
_refine_ls_goodness_of_fit_ref 1.01
_refine_ls_hydrogen_treatment constr
_refine_ls_matrix_type full
_refine_ls_number_parameters 154
_refine_ls_number_reflns 2195
_refine_ls_number_restraints 0
_refine_ls_restrained_S_all 1.01
_refine_ls_R_factor_all 0.0564
_refine_ls_R_factor_gt 0.0447
_refine_ls_shift/su_max 0
_refine_ls_shift/su_mean 0
_refine_ls_structure_factor_coef Fsqd
_refine_ls_weighting_details 'calc w=1/[\s^2^(Fo^2^)+(0.0601P)^2^+0.1392P] where P=(Fo^2^+2Fc^2^)/3'
_refine_ls_weighting_scheme calc
_refine_ls_wR_factor_gt 0.1116
_refine_ls_wR_factor_ref 0.12
_reflns_number_gt 1808
_reflns_number_total 2195
_reflns_threshold_expression >2sigma(I)
_cod_data_source_file b916520g.txt
_cod_data_source_block (3)-jan608
_cod_original_cell_volume 584.01(4)
_cod_database_code 7024398

loop_
_symmetry_equiv_pos_as_xyz
'x, y, z'
'-x, -y, -z'

loop_
_atom_site_label
_atom_site_type_symbol
_atom_site_fract_x
_atom_site_fract_y
_atom_site_fract_z
_atom_site_U_iso_or_equiv
_atom_site_adp_type
_atom_site_occupancy
_atom_site_symmetry_multiplicity
_atom_site_calc_flag
_atom_site_refinement_flags
N1 N 0.1576(2) 0.43692(12) 0.86409(12) 0.0306(3) Uani 1 1 d .
N2 N -0.1061(2) 0.36995(12) 0.72945(13) 0.0341(3) Uani 1 1 d .
N3 N 0.1732(2) 0.22428(12) 0.84723(12) 0.0302(3) Uani 1 1 d .
N4 N 0.3424(2) 0.63187(12) 0.72766(12) 0.0327(3) Uani 1 1 d .
N5 N 0.3934(3) 0.83463(13) 0.79144(13) 0.0411(4) Uani 1 1 d .
N6 N 0.5476(2) 0.79856(12) 0.59282(12) 0.0324(3) Uani 1 1 d .
C1 C 0.0652(2) 0.35228(14) 0.80512(14) 0.0273(3) Uani 1 1 d .
C2 C 0.3495(3) 0.36307(16) 0.94390(15) 0.0340(4) Uani 1 1 d .
H2A H 0.3433 0.3903 1.0262 0.041 Uiso 1 1 calc R
H2B H 0.5158 0.3757 0.8968 0.041 Uiso 1 1 calc R
C3 C 0.2782(3) 0.21872(16) 0.96731(16) 0.0351(4) Uani 1 1 d .
H3A H 0.4237 0.1545 0.9789 0.042 Uiso 1 1 calc R
H3B H 0.1554 0.1945 1.0437 0.042 Uiso 1 1 calc R
C4 C -0.0144(3) 0.13775(16) 0.83408(17) 0.0374(4) Uani 1 1 d .
H4A H -0.1298 0.1143 0.9137 0.045 Uiso 1 1 calc R
H4B H 0.0601 0.055 0.8114 0.045 Uiso 1 1 calc R
C5 C -0.1401(3) 0.23230(16) 0.72094(17) 0.0382(4) Uani 1 1 d .
H5A H -0.0629 0.2177 0.637 0.046 Uiso 1 1 calc R
H5B H -0.3174 0.2166 0.7292 0.046 Uiso 1 1 calc R
C6 C 0.1353(3) 0.57984(14) 0.81826(15) 0.0319(4) Uani 1 1 d .
H6A H 0.1224 0.6204 0.8931 0.038 Uiso 1 1 calc R
H6B H -0.018 0.6062 0.7755 0.038 Uiso 1 1 calc R
C7 C 0.4158(3) 0.75724(14) 0.71326(14) 0.0301(4) Uani 1 1 d .
C8 C 0.4130(3) 0.58928(15) 0.60783(15) 0.0321(4) Uani 1 1 d .
H8A H 0.2749 0.6049 0.5532 0.039 Uiso 1 1 calc R
H8B H 0.4709 0.4936 0.6258 0.039 Uiso 1 1 calc R
C9 C 0.6229(3) 0.68015(15) 0.54406(16) 0.0346(4) Uani 1 1 d .
H9A H 0.7838 0.6393 0.5722 0.042 Uiso 1 1 calc R
H9B H 0.6317 0.7013 0.4484 0.042 Uiso 1 1 calc R
C10 C 0.7066(3) 0.89692(17) 0.61104(18) 0.0435(5) Uani 1 1 d .
H10A H 0.7357 0.9694 0.5314 0.052 Uiso 1 1 calc R
H10B H 0.8663 0.8548 0.6399 0.052 Uiso 1 1 calc R
C11 C 0.5450(4) 0.94759(17) 0.71868(18) 0.0479(5) Uani 1 1 d .
H11A H 0.6488 0.9729 0.7768 0.058 Uiso 1 1 calc R
H11B H 0.438 1.0267 0.6808 0.058 Uiso 1 1 calc R

loop_
_atom_site_aniso_label
_atom_site_aniso_U_11
_atom_site_aniso_U_22
_atom_site_aniso_U_33
_atom_site_aniso_U_23
_atom_site_aniso_U_13
_atom_site_aniso_U_12
N1 0.0336(7) 0.0238(7) 0.0322(7) -0.0018(5) -0.0023(5) -0.0070(5)
N2 0.0310(7) 0.0279(7) 0.0413(8) -0.0020(6) -0.0051(6) -0.0086(5)
N3 0.0262(6) 0.0243(7) 0.0379(8) -0.0033(5) -0.0021(5) -0.0043(5)
N4 0.0420(7) 0.0234(7) 0.0325(7) -0.0083(6) 0.0075(6) -0.0118(5)
N5 0.0612(9) 0.0258(7) 0.0381(8) -0.0062(6) -0.0078(7) -0.0133(6)
N6 0.0342(7) 0.0262(7) 0.0342(7) 0.0002(6) -0.0033(6) -0.0105(5)
C1 0.0252(7) 0.0242(8) 0.0289(8) -0.0019(6) 0.0047(6) -0.0068(6)
C2 0.0317(8) 0.0369(9) 0.0319(8) -0.0047(7) -0.0020(6) -0.0071(6)
C3 0.0311(8) 0.0336(9) 0.0365(9) -0.0016(7) -0.0033(7) -0.0007(6)
C4 0.0326(8) 0.0264(8) 0.0516(11) -0.0054(7) -0.0026(7) -0.0079(6)
C5 0.0338(8) 0.0325(9) 0.0487(10) -0.0073(8) -0.0054(7) -0.0100(7)
C6 0.0365(8) 0.0250(8) 0.0325(8) -0.0061(6) 0.0048(6) -0.0065(6)
C7 0.0353(8) 0.0229(8) 0.0304(8) -0.0010(6) -0.0065(6) -0.0046(6)
C8 0.0369(8) 0.0283(8) 0.0307(8) -0.0083(6) 0.0026(7) -0.0058(6)
C9 0.0338(8) 0.0318(9) 0.0344(9) -0.0032(7) 0.0022(7) -0.0044(6)
C10 0.0445(10) 0.0321(9) 0.0502(11) 0.0063(8) -0.0156(8) -0.0157(7)
C11 0.0717(12) 0.0285(9) 0.0444(11) 0.0005(8) -0.0186(9) -0.0179(8)

loop_
_atom_type_symbol
_atom_type_description
_atom_type_scat_dispersion_real
_atom_type_scat_dispersion_imag
_atom_type_scat_source
C C 0.0033 0.0016 'International Tables Vol C Tables 4.2.6.8 and 6.1.1.4'
H H 0 0 'International Tables Vol C Tables 4.2.6.8 and 6.1.1.4'
N N 0.0061 0.0033 'International Tables Vol C Tables 4.2.6.8 and 6.1.1.4'

loop_
_geom_angle_atom_site_label_1
_geom_angle_atom_site_label_2
_geom_angle_atom_site_label_3
_geom_angle
C1 N1 C6 123.19(13)
C1 N1 C2 109.05(12)
C6 N1 C2 124.20(12)
C1 N2 C5 103.03(12)
C1 N3 C3 107.42(12)
C1 N3 C4 103.32(11)
C3 N3 C4 125.03(13)
C7 N4 C6 122.14(13)
C7 N4 C8 109.65(12)
C6 N4 C8 122.38(12)
C7 N5 C11 102.50(14)
C7 N6 C9 107.92(12)
C7 N6 C10 103.67(13)
C9 N6 C10 127.28(13)
N2 C1 N1 131.79(14)
N2 C1 N3 118.62(13)
N1 C1 N3 109.39(13)
N1 C2 C3 101.38(11)
N1 C2 H2A 111.5
C3 C2 H2A 111.5
N1 C2 H2B 111.5
C3 C2 H2B 111.5
H2A C2 H2B 109.3
N3 C3 C2 101.18(12)
N3 C3 H3A 111.5
C2 C3 H3A 111.5
N3 C3 H3B 111.5
C2 C3 H3B 111.5
H3A C3 H3B 109.4
N3 C4 C5 99.52(12)
N3 C4 H4A 111.9
C5 C4 H4A 111.9
N3 C4 H4B 111.9
C5 C4 H4B 111.9
H4A C4 H4B 109.6
N2 C5 C4 105.93(13)
N2 C5 H5A 110.5
C4 C5 H5A 110.5
N2 C5 H5B 110.5
C4 C5 H5B 110.5
H5A C5 H5B 108.7
N1 C6 N4 112.49(12)
N1 C6 H6A 109.1
N4 C6 H6A 109.1
N1 C6 H6B 109.1
N4 C6 H6B 109.1
H6A C6 H6B 107.8
N5 C7 N4 131.72(14)
N5 C7 N6 118.83(13)
N4 C7 N6 109.35(13)
N4 C8 C9 101.64(12)
N4 C8 H8A 111.4
C9 C8 H8A 111.4
N4 C8 H8B 111.4
C9 C8 H8B 111.4
H8A C8 H8B 109.3
N6 C9 C8 101.14(12)
N6 C9 H9A 111.5
C8 C9 H9A 111.5
N6 C9 H9B 111.5
C8 C9 H9B 111.5
H9A C9 H9B 109.4
N6 C10 C11 99.59(13)
N6 C10 H10A 111.9
C11 C10 H10A 111.9
N6 C10 H10B 111.9
C11 C10 H10B 111.9
H10A C10 H10B 109.6
N5 C11 C10 106.14(13)
N5 C11 H11A 110.5
C10 C11 H11A 110.5
N5 C11 H11B 110.5
C10 C11 H11B 110.5
H11A C11 H11B 108.7

loop_
_geom_bond_atom_site_label_1
_geom_bond_atom_site_label_2
_geom_bond_distance
N1 C1 1.3676(19)
N1 C6 1.4343(19)
N1 C2 1.4705(19)
N2 C1 1.2861(19)
N2 C5 1.482(2)
N3 C1 1.3881(19)
N3 C3 1.460(2)
N3 C4 1.4669(19)
N4 C7 1.3604(18)
N4 C6 1.4499(19)
N4 C8 1.462(2)
N5 C7 1.290(2)
N5 C11 1.491(2)
N6 C7 1.387(2)
N6 C9 1.460(2)
N6 C10 1.4642(19)
C2 C3 1.531(2)
C2 H2A 0.99
C2 H2B 0.99
C3 H3A 0.99
C3 H3B 0.99
C4 C5 1.543(2)
C4 H4A 0.99
C4 H4B 0.99
C5 H5A 0.99
C5 H5B 0.99
C6 H6A 0.99
C6 H6B 0.99
C8 C9 1.536(2)
C8 H8A 0.99
C8 H8B 0.99
C9 H9A 0.99
C9 H9B 0.99
C10 C11 1.540(3)
C10 H10A 0.99
C10 H10B 0.99
C11 H11A 0.99
C11 H11B 0.99
